data_7007971
loop_
_publ_author_name
'Tajika, Yasunobu'
'Tsuge, Kiyoshi'
'Sasaki, Yoichi'

_publ_section_title
;
 Mononuclear oxovanadium complexes of tris(2-pyridylmethyl)amine.
;
_journal_issue 8
_journal_name_full 'Dalton transactions (Cambridge, England : 2003)'
_journal_page_first 1438
_journal_page_last 1447
_journal_paper_doi 10.1039/b414532a
_journal_year 2005
_chemical_formula_sum 'C20 H26 N4 O7 S V'
_chemical_formula_weight 517.45
_space_group_IT_number 14
_symmetry_cell_setting monoclinic
_symmetry_Int_Tables_number 14
_symmetry_space_group_name_Hall '-P 2ybc'
_symmetry_space_group_name_H-M 'P 1 21/c 1'
_cell_angle_alpha 90
_cell_angle_beta 108.883(3)
_cell_angle_gamma 90
_cell_formula_units_Z 4
_cell_length_a 11.583(3)
_cell_length_b 13.466(3)
_cell_length_c 15.253(4)
_cell_measurement_reflns_used 8326
_cell_measurement_temperature 153.1
_cell_measurement_theta_max 27.5
_cell_measurement_theta_min 3.9
_cell_volume 2251.1(10)
_computing_cell_refinement CRYSTALCLEAR
_computing_data_collection CRYSTALCLEAR
_computing_data_reduction 'teXsan Ver. 1.11'
_computing_publication_material 'teXsan Ver. 1.11'
_computing_structure_refinement 'teXsan Ver. 1.10'
_computing_structure_solution MULTAN88
_diffrn_ambient_temperature 153.1500
_diffrn_detector_area_resol_mean 14.6199
_diffrn_measured_fraction_theta_full 85.1000
_diffrn_measured_fraction_theta_max 27.4835
_diffrn_measurement_details
;
scan:
Number of images: 360
Slice: -76.0000 - 104.0000
Image width: 0.5000
Exp time: 45.0000
Rotation axis: Omega
Omega: 0.0000
Chi: 45.0000
Phi: 0.0000
XTD: 40.7558
2theta: 14.0669
scan:
Number of images: 120
Slice: -16.0000 - 44.0000
Image width: 0.5000
Exp time: 45.0000
Rotation axis: Omega
Omega: 0.0000
Chi: 45.0000
Phi: 90.0000
XTD: 40.7558
2theta: 14.0669
;
_diffrn_measurement_device
;
Mercury CCD (2x2 bin mode)
;
_diffrn_measurement_device_details
;
AFC8: Eulerian 3-circle
;
_diffrn_radiation_detector CCD
_diffrn_radiation_monochromator 'Graphite Monochromator'
_diffrn_radiation_source 'Sealed Tube'
_diffrn_radiation_type Molybdenum
_diffrn_radiation_wavelength 0.7107
_diffrn_reflns_av_R_equivalents 0.0140
_diffrn_reflns_limit_h_max 13
_diffrn_reflns_limit_h_min -15
_diffrn_reflns_limit_k_max 17
_diffrn_reflns_limit_k_min -16
_diffrn_reflns_limit_l_max 11
_diffrn_reflns_limit_l_min -19
_diffrn_reflns_reduction_process 'Lp corrections applied'
_diffrn_reflns_theta_full 27.4835
_diffrn_reflns_theta_max 27.4835
_diffrn_reflns_theta_min 3.8737
_diffrn_source_current 50.0000
_diffrn_source_power 2.5000
_diffrn_source_voltage 50.0000
_exptl_absorpt_coefficient_mu 0.583
_exptl_absorpt_correction_T_max 1.0000
_exptl_absorpt_correction_T_min 0.7548
_exptl_absorpt_correction_type multi-scan
_exptl_crystal_colour purple
_exptl_crystal_density_diffrn 1.527
_exptl_crystal_density_method 'not measured'
_exptl_crystal_description block
_exptl_crystal_size_max 0.72
_exptl_crystal_size_mid 0.41
_exptl_crystal_size_min 0.33
_refine_diff_density_max 0.73
_refine_diff_density_min -0.43
_refine_ls_extinction_method none
_refine_ls_goodness_of_fit_ref 1.629
_refine_ls_hydrogen_treatment noref
_refine_ls_number_parameters 298
_refine_ls_number_reflns 4385
_refine_ls_R_factor_gt 0.0448
_refine_ls_shift/su_max 0.0008
_refine_ls_structure_factor_coef Fsqd
_refine_ls_weighting_details 'w = 1/[\s^2^(Fo^2^) + (0.08000(Max(Fo^2^,0) + 2Fc^2^)/3)^2^]'
_refine_ls_weighting_scheme calc
_refine_ls_wR_factor_ref 0.1507
_reflns_number_gt 4085
_reflns_number_total 4385
_reflns_threshold_expression F^2^>2.0\s(F^2^)
_cod_data_source_file b414532a.txt
_cod_data_source_block '[VO(SO4)(tpa)]'
_cod_depositor_comments
;
The following automatic conversions were performed:
'_exptl_absorpt_correction_type' value 'Multi-scan' changed to
'multi-scan' according to
'/home/saulius/struct/CIF-dictionaries/cif_core.dic' dictionary named
'cif_core.dic' version 2.4.1 from 2010-06-29.

Automatic conversion script
Id: cif_fix_enum 1527 2010-12-29 10:47:43Z saulius 
;
_cod_original_cell_volume 2251.1(9)
_cod_original_formula_sum 'C20 H26 N4 O7 S V '
_cod_database_code 7007971
_diffrn_number_total 11166
_diffrn_reflns_av_sigmai/deti 0.0294

loop_
_symmetry_equiv_pos_as_xyz
x,y,z
-x,1/2+y,1/2-z
-x,-y,-z
x,1/2-y,1/2+z

loop_
_atom_site_label
_atom_site_type_symbol
_atom_site_fract_x
_atom_site_fract_y
_atom_site_fract_z
_atom_site_U_iso_or_equiv
_atom_site_adp_type
_atom_site_occupancy
_atom_site_calc_flag
_atom_site_refinement_flags
_atom_site_disorder_assembly
_atom_site_disorder_group
V(1) V 0.43259(2) 0.08557(2) 0.32894(2) 0.0141(1) Uani 1.00 d . . .
S(1) S 0.69304(4) 0.08478(3) 0.30307(3) 0.0193(1) Uani 1.00 d . . .
O(1) O 0.4628(1) -0.00899(9) 0.39560(8) 0.0214(3) Uani 1.00 d . . .
O(2) O 0.5526(1) 0.08383(9) 0.26380(9) 0.0215(3) Uani 1.00 d . . .
O(3) O 0.7328(1) -0.0061(1) 0.2703(1) 0.0443(5) Uani 1.00 d . . .
O(4) O 0.7346(1) 0.17299(10) 0.26809(9) 0.0279(3) Uani 1.00 d . . .
O(5) O 0.7279(1) 0.0848(1) 0.4039(1) 0.0370(4) Uani 1.00 d . . .
O(7) O 0.1121(2) 0.0179(1) 0.8292(1) 0.0396(4) Uani 1.00 d . . .
O(8) O 0.8842(2) 0.2937(1) 0.0333(1) 0.0445(5) Uani 1.00 d . . .
N(1) N 0.3456(1) 0.21310(10) 0.23133(9) 0.0171(3) Uani 1.00 d . . .
N(2) N 0.5124(1) 0.21350(10) 0.40486(10) 0.0171(3) Uani 1.00 d . . .
N(3) N 0.2823(1) 0.12858(10) 0.37266(9) 0.0163(3) Uani 1.00 d . . .
N(4) N 0.3091(1) 0.0171(1) 0.21118(9) 0.0170(3) Uani 1.00 d . . .
C(1) C 0.4395(2) 0.2933(1) 0.2555(1) 0.0188(4) Uani 1.00 d . . .
C(2) C 0.4927(1) 0.3011(1) 0.3586(1) 0.0178(4) Uani 1.00 d . . .
C(3) C 0.5258(2) 0.3907(1) 0.4044(1) 0.0224(4) Uani 1.00 d . . .
C(4) C 0.5841(2) 0.3900(1) 0.4997(1) 0.0260(4) Uani 1.00 d . . .
C(5) C 0.6062(2) 0.3002(1) 0.5465(1) 0.0244(4) Uani 1.00 d . . .
C(6) C 0.5675(2) 0.2135(1) 0.4973(1) 0.0213(4) Uani 1.00 d . . .
C(7) C 0.2300(1) 0.2464(1) 0.2438(1) 0.0204(4) Uani 1.00 d . . .
C(8) C 0.2113(1) 0.2058(1) 0.3303(1) 0.0179(4) Uani 1.00 d . . .
C(9) C 0.1205(2) 0.2428(1) 0.3623(1) 0.0220(4) Uani 1.00 d . . .
C(10) C 0.0987(2) 0.1979(1) 0.4368(1) 0.0240(4) Uani 1.00 d . . .
C(11) C 0.1707(2) 0.1175(1) 0.4798(1) 0.0228(4) Uani 1.00 d . . .
C(12) C 0.2622(2) 0.0864(1) 0.4466(1) 0.0194(4) Uani 1.00 d . . .
C(13) C 0.3251(2) 0.1731(1) 0.1374(1) 0.0208(4) Uani 1.00 d . . .
C(14) C 0.2711(2) 0.0703(1) 0.1316(1) 0.0176(4) Uani 1.00 d . . .
C(15) C 0.1923(2) 0.0307(1) 0.0502(1) 0.0238(4) Uani 1.00 d . . .
C(16) C 0.1529(2) -0.0668(1) 0.0505(1) 0.0268(5) Uani 1.00 d . . .
C(17) C 0.1919(2) -0.1212(1) 0.1322(1) 0.0244(4) Uani 1.00 d . . .
C(18) C 0.2690(2) -0.0772(1) 0.2105(1) 0.0199(4) Uani 1.00 d . . .
C(19) C 0.0237(2) -0.0559(2) 0.7905(2) 0.0348(5) Uani 1.00 d . . .
C(20) C 0.9004(2) 0.3451(2) 0.1153(2) 0.0514(7) Uani 1.00 d . . .
H(1) H 0.5022 0.2780 0.2301 0.0226 Uiso 1.00 calc . . .
H(2) H 0.4027 0.3547 0.2309 0.0226 Uiso 1.00 calc . . .
H(3) H 0.5090 0.4516 0.3713 0.0269 Uiso 1.00 calc . . .
H(4) H 0.6086 0.4506 0.5324 0.0312 Uiso 1.00 calc . . .
H(5) H 0.6473 0.2983 0.6114 0.0293 Uiso 1.00 calc . . .
H(6) H 0.5801 0.1521 0.5297 0.0255 Uiso 1.00 calc . . .
H(7) H 0.2305 0.3169 0.2470 0.0245 Uiso 1.00 calc . . .
H(8) H 0.1640 0.2252 0.1918 0.0245 Uiso 1.00 calc . . .
H(9) H 0.0736 0.2987 0.3331 0.0264 Uiso 1.00 calc . . .
H(10) H 0.0354 0.2214 0.4585 0.0288 Uiso 1.00 calc . . .
H(11) H 0.1571 0.0849 0.5309 0.0274 Uiso 1.00 calc . . .
H(12) H 0.3131 0.0330 0.4770 0.0233 Uiso 1.00 calc . . .
H(13) H 0.2704 0.2151 0.0930 0.0249 Uiso 1.00 calc . . .
H(14) H 0.4005 0.1698 0.1254 0.0249 Uiso 1.00 calc . . .
H(15) H 0.1657 0.0695 -0.0047 0.0286 Uiso 1.00 calc . . .
H(16) H 0.1000 -0.0959 -0.0046 0.0322 Uiso 1.00 calc . . .
H(17) H 0.1655 -0.1878 0.1338 0.0293 Uiso 1.00 calc . . .
H(18) H 0.2951 -0.1145 0.2664 0.0239 Uiso 1.00 calc . . .
H(19) H -0.0435 -0.0271 0.7440 0.0417 Uiso 1.00 calc . . .
H(20) H 0.0586 -0.1066 0.7638 0.0417 Uiso 1.00 calc . . .
H(21) H -0.0035 -0.0836 0.8376 0.0417 Uiso 1.00 calc . . .
H(22) H 0.8992 0.2997 0.1627 0.0617 Uiso 1.00 calc . . .
H(23) H 0.9767 0.3786 0.1328 0.0617 Uiso 1.00 calc . . .
H(24) H 0.8365 0.3921 0.1066 0.0617 Uiso 1.00 calc . . .

loop_
_atom_site_aniso_label
_atom_site_aniso_U_11
_atom_site_aniso_U_22
_atom_site_aniso_U_33
_atom_site_aniso_U_12
_atom_site_aniso_U_13
_atom_site_aniso_U_23
V(1) 0.0171(2) 0.0124(2) 0.0122(2) 0.00196(8) 0.0040(2) 0.00203(8)
S(1) 0.0205(3) 0.0158(3) 0.0241(3) 0.0014(1) 0.0106(2) 0.0032(1)
O(1) 0.0263(6) 0.0178(6) 0.0199(6) 0.0038(4) 0.0069(5) 0.0043(4)
O(2) 0.0207(6) 0.0261(7) 0.0193(6) 0.0042(4) 0.0086(5) 0.0012(4)
O(3) 0.0334(8) 0.0205(7) 0.088(1) -0.0007(5) 0.0326(8) -0.0114(8)
O(4) 0.0381(8) 0.0210(6) 0.0244(7) -0.0103(5) 0.0096(6) 0.0018(5)
O(5) 0.0264(8) 0.059(1) 0.0227(7) 0.0022(6) 0.0035(6) 0.0175(6)
O(7) 0.0551(10) 0.0336(8) 0.0347(8) -0.0127(7) 0.0210(7) -0.0153(6)
O(8) 0.0497(10) 0.0433(9) 0.048(1) 0.0045(7) 0.0258(8) -0.0090(7)
N(1) 0.0218(7) 0.0145(6) 0.0153(7) 0.0002(5) 0.0064(6) 0.0013(5)
N(2) 0.0194(7) 0.0152(6) 0.0167(7) 0.0003(5) 0.0058(5) 0.0007(5)
N(3) 0.0180(6) 0.0151(6) 0.0148(6) 0.0009(5) 0.0040(5) 0.0009(5)
N(4) 0.0199(7) 0.0162(7) 0.0144(6) 0.0027(5) 0.0048(5) 0.0006(5)
C(1) 0.0234(8) 0.0152(7) 0.0187(8) -0.0024(6) 0.0080(7) 0.0021(6)
C(2) 0.0197(8) 0.0167(8) 0.0189(8) 0.0005(5) 0.0089(7) 0.0011(6)
C(3) 0.0279(9) 0.0173(7) 0.0248(9) -0.0013(6) 0.0122(7) -0.0013(7)
C(4) 0.0317(9) 0.0218(8) 0.0263(9) -0.0046(7) 0.0120(8) -0.0081(7)
C(5) 0.0272(9) 0.0294(9) 0.0164(8) -0.0013(7) 0.0066(7) -0.0037(7)
C(6) 0.0241(8) 0.0214(8) 0.0182(8) -0.0001(6) 0.0066(7) 0.0015(6)
C(7) 0.0196(8) 0.0195(8) 0.0211(8) 0.0050(6) 0.0052(7) 0.0047(6)
C(8) 0.0179(8) 0.0149(7) 0.0195(8) -0.0007(5) 0.0039(7) -0.0016(6)
C(9) 0.0192(8) 0.0213(8) 0.0233(8) 0.0038(6) 0.0039(7) -0.0013(6)
C(10) 0.0220(8) 0.0286(9) 0.0227(9) 0.0019(6) 0.0088(7) -0.0032(7)
C(11) 0.0259(9) 0.0269(9) 0.0178(8) -0.0023(7) 0.0101(7) -0.0009(7)
C(12) 0.0215(9) 0.0197(8) 0.0168(8) -0.0009(5) 0.0058(7) 0.0002(5)
C(13) 0.0282(9) 0.0186(8) 0.0151(7) 0.0012(6) 0.0065(7) 0.0029(6)
C(14) 0.0201(8) 0.0174(7) 0.0143(8) 0.0030(6) 0.0043(7) 0.0004(6)
C(15) 0.0270(9) 0.0238(8) 0.0162(8) 0.0040(7) 0.0009(7) 0.0010(6)
C(16) 0.0259(9) 0.0256(9) 0.0231(9) -0.0009(7) -0.0001(8) -0.0043(7)
C(17) 0.0236(8) 0.0184(8) 0.0282(9) -0.0005(6) 0.0043(7) -0.0008(7)
C(18) 0.0206(9) 0.0179(8) 0.0211(8) 0.0018(6) 0.0067(7) 0.0025(6)
C(19) 0.035(1) 0.035(1) 0.037(1) -0.0052(8) 0.0150(9) -0.0033(9)
C(20) 0.052(1) 0.050(1) 0.039(1) 0.020(1) -0.004(1) -0.009(1)

loop_
_atom_type_symbol
_atom_type_description
_atom_type_scat_dispersion_real
_atom_type_scat_dispersion_imag
_atom_type_scat_source
C C 0.003 0.002
;International Tables for Crystallography
(1992, Vol. C, Tables 4.2.6.8 and 6.1.1.1)
;
H H 0.000 0.000
;International Tables for Crystallography
(1992, Vol. C, Table 6.1.1.2)
;
N N 0.006 0.003
;International Tables for Crystallography
(1992, Vol. C, Tables 4.2.6.8 and 6.1.1.1)
;
O O 0.011 0.006
;International Tables for Crystallography
(1992, Vol. C, Tables 4.2.6.8 and 6.1.1.1)
;
S S 0.125 0.123
;International Tables for Crystallography
(1992, Vol. C, Tables 4.2.6.8 and 6.1.1.1)
;
V V 0.300 0.529
;International Tables for Crystallography
(1992, Vol. C, Tables 4.2.6.8 and 6.1.1.1)
;

loop_
_geom_angle_atom_site_label_1
_geom_angle_atom_site_label_2
_geom_angle_atom_site_label_3
_geom_angle
_geom_angle_site_symmetry_1
_geom_angle_site_symmetry_2
_geom_angle_site_symmetry_3
_geom_angle_publ_flag
O(1) V(1) O(2) 105.61(6) . . . yes
O(1) V(1) N(1) 167.24(6) . . . yes
O(1) V(1) N(2) 109.53(6) . . . yes
O(1) V(1) N(3) 92.88(6) . . . yes
O(1) V(1) N(4) 98.15(6) . . . yes
O(2) V(1) N(1) 85.05(5) . . . yes
O(2) V(1) N(2) 91.80(5) . . . yes
O(2) V(1) N(3) 161.51(5) . . . yes
O(2) V(1) N(4) 87.70(5) . . . yes
N(1) V(1) N(2) 76.50(5) . . . yes
N(1) V(1) N(3) 76.55(5) . . . yes
N(1) V(1) N(4) 74.90(5) . . . yes
N(2) V(1) N(3) 82.19(5) . . . yes
N(2) V(1) N(4) 151.34(5) . . . yes
N(3) V(1) N(4) 89.31(5) . . . yes
O(2) S(1) O(3) 105.75(8) . . . yes
O(2) S(1) O(4) 107.39(8) . . . yes
O(2) S(1) O(5) 107.89(8) . . . yes
O(3) S(1) O(4) 112.65(10) . . . yes
O(3) S(1) O(5) 110.6(1) . . . yes
O(4) S(1) O(5) 112.17(9) . . . yes
V(1) O(2) S(1) 129.63(8) . . . yes
V(1) N(1) C(1) 104.56(9) . . . yes
V(1) N(1) C(7) 111.72(10) . . . yes
V(1) N(1) C(13) 104.89(10) . . . yes
C(1) N(1) C(7) 111.5(1) . . . yes
C(1) N(1) C(13) 112.3(1) . . . yes
C(7) N(1) C(13) 111.5(1) . . . yes
V(1) N(2) C(2) 117.0(1) . . . yes
V(1) N(2) C(6) 123.3(1) . . . yes
C(2) N(2) C(6) 119.2(1) . . . yes
V(1) N(3) C(8) 119.4(1) . . . yes
V(1) N(3) C(12) 121.7(1) . . . yes
C(8) N(3) C(12) 118.7(1) . . . yes
V(1) N(4) C(14) 117.7(1) . . . yes
V(1) N(4) C(18) 123.6(1) . . . yes
C(14) N(4) C(18) 118.7(1) . . . yes
N(1) C(1) C(2) 109.2(1) . . . yes
N(1) C(1) H(1) 109.5 . . . no
N(1) C(1) H(2) 109.5 . . . no
C(2) C(1) H(1) 109.5 . . . no
C(2) C(1) H(2) 109.5 . . . no
H(1) C(1) H(2) 109.5 . . . no
N(2) C(2) C(1) 115.4(1) . . . yes
N(2) C(2) C(3) 121.5(2) . . . yes
C(1) C(2) C(3) 123.0(1) . . . yes
C(2) C(3) C(4) 119.0(2) . . . yes
C(2) C(3) H(3) 120.5 . . . no
C(4) C(3) H(3) 120.5 . . . no
C(3) C(4) C(5) 119.3(2) . . . yes
C(3) C(4) H(4) 120.3 . . . no
C(5) C(4) H(4) 120.3 . . . no
C(4) C(5) C(6) 119.0(2) . . . yes
C(4) C(5) H(5) 120.5 . . . no
C(6) C(5) H(5) 120.5 . . . no
N(2) C(6) C(5) 121.9(2) . . . yes
N(2) C(6) H(6) 119.0 . . . no
C(5) C(6) H(6) 119.0 . . . no
N(1) C(7) C(8) 113.2(1) . . . yes
N(1) C(7) H(7) 108.5 . . . no
N(1) C(7) H(8) 108.5 . . . no
C(8) C(7) H(7) 108.5 . . . no
C(8) C(7) H(8) 108.5 . . . no
H(7) C(7) H(8) 109.5 . . . no
N(3) C(8) C(7) 117.3(1) . . . yes
N(3) C(8) C(9) 121.4(2) . . . yes
C(7) C(8) C(9) 121.2(1) . . . yes
C(8) C(9) C(10) 119.5(2) . . . yes
C(8) C(9) H(9) 120.2 . . . no
C(10) C(9) H(9) 120.2 . . . no
C(9) C(10) C(11) 119.1(2) . . . yes
C(9) C(10) H(10) 120.4 . . . no
C(11) C(10) H(10) 120.4 . . . no
C(10) C(11) C(12) 118.5(2) . . . yes
C(10) C(11) H(11) 120.8 . . . no
C(12) C(11) H(11) 120.8 . . . no
N(3) C(12) C(11) 122.7(2) . . . yes
N(3) C(12) H(12) 118.7 . . . no
C(11) C(12) H(12) 118.6 . . . no
N(1) C(13) C(14) 109.0(1) . . . yes
N(1) C(13) H(13) 109.6 . . . no
N(1) C(13) H(14) 109.6 . . . no
C(14) C(13) H(13) 109.6 . . . no
C(14) C(13) H(14) 109.6 . . . no
H(13) C(13) H(14) 109.5 . . . no
N(4) C(14) C(13) 115.2(1) . . . yes
N(4) C(14) C(15) 121.8(2) . . . yes
C(13) C(14) C(15) 123.0(2) . . . yes
C(14) C(15) C(16) 118.8(2) . . . yes
C(14) C(15) H(15) 120.6 . . . no
C(16) C(15) H(15) 120.6 . . . no
C(15) C(16) C(17) 119.3(2) . . . yes
C(15) C(16) H(16) 120.4 . . . no
C(17) C(16) H(16) 120.4 . . . no
C(16) C(17) C(18) 119.0(2) . . . yes
C(16) C(17) H(17) 120.5 . . . no
C(18) C(17) H(17) 120.5 . . . no
N(4) C(18) C(17) 122.5(2) . . . yes
N(4) C(18) H(18) 118.8 . . . no
C(17) C(18) H(18) 118.8 . . . no
O(7) C(19) H(19) 109.5 . . . no
O(7) C(19) H(20) 109.5 . . . no
O(7) C(19) H(21) 109.5 . . . no
H(19) C(19) H(20) 109.5 . . . no
H(19) C(19) H(21) 109.5 . . . no
H(20) C(19) H(21) 109.5 . . . no
O(8) C(20) H(22) 109.5 . . . no
O(8) C(20) H(23) 109.5 . . . no
O(8) C(20) H(24) 109.5 . . . no
H(22) C(20) H(23) 109.5 . . . no
H(22) C(20) H(24) 109.5 . . . no
H(23) C(20) H(24) 109.5 . . . no

loop_
_geom_bond_atom_site_label_1
_geom_bond_atom_site_label_2
_geom_bond_distance
_geom_bond_site_symmetry_1
_geom_bond_site_symmetry_2
_geom_bond_publ_flag
V(1) O(1) 1.596(1) . . yes
V(1) O(2) 1.953(1) . . yes
V(1) N(1) 2.282(1) . . yes
V(1) N(2) 2.114(1) . . yes
V(1) N(3) 2.136(1) . . yes
V(1) N(4) 2.112(1) . . yes
S(1) O(2) 1.541(1) . . yes
S(1) O(3) 1.452(1) . . yes
S(1) O(4) 1.447(1) . . yes
S(1) O(5) 1.459(2) . . yes
O(7) C(19) 1.412(3) . . yes
O(8) C(20) 1.388(3) . . yes
N(1) C(1) 1.492(2) . . yes
N(1) C(7) 1.483(2) . . yes
N(1) C(13) 1.476(2) . . yes
N(2) C(2) 1.355(2) . . yes
N(2) C(6) 1.347(2) . . yes
N(3) C(8) 1.353(2) . . yes
N(3) C(12) 1.349(2) . . yes
N(4) C(14) 1.355(2) . . yes
N(4) C(18) 1.350(2) . . yes
C(1) C(2) 1.496(2) . . yes
C(1) H(1) 0.950 . . no
C(1) H(2) 0.950 . . no
C(2) C(3) 1.385(2) . . yes
C(3) C(4) 1.390(3) . . yes
C(3) H(3) 0.950 . . no
C(4) C(5) 1.386(3) . . yes
C(4) H(4) 0.950 . . no
C(5) C(6) 1.382(2) . . yes
C(5) H(5) 0.950 . . no
C(6) H(6) 0.950 . . no
C(7) C(8) 1.507(2) . . yes
C(7) H(7) 0.950 . . no
C(7) H(8) 0.950 . . no
C(8) C(9) 1.388(2) . . yes
C(9) C(10) 1.382(3) . . yes
C(9) H(9) 0.950 . . no
C(10) C(11) 1.395(3) . . yes
C(10) H(10) 0.950 . . no
C(11) C(12) 1.380(2) . . yes
C(11) H(11) 0.950 . . no
C(12) H(12) 0.950 . . no
C(13) C(14) 1.509(2) . . yes
C(13) H(13) 0.950 . . no
C(13) H(14) 0.950 . . no
C(14) C(15) 1.388(2) . . yes
C(15) C(16) 1.390(3) . . yes
C(15) H(15) 0.950 . . no
C(16) C(17) 1.389(3) . . yes
C(16) H(16) 0.950 . . no
C(17) C(18) 1.374(3) . . yes
C(17) H(17) 0.950 . . no
C(18) H(18) 0.950 . . no
C(19) H(19) 0.950 . . no
C(19) H(20) 0.950 . . no
C(19) H(21) 0.950 . . no
C(20) H(22) 0.950 . . no
C(20) H(23) 0.950 . . no
C(20) H(24) 0.950 . . no
